data_9012335
loop_
_publ_author_name
'Kutoglu, A.'

_publ_section_title
;
 Darstellung und kristallstruktur einer neuen isomeren form von As4S4
;
_journal_name_full 'Zeitschrift fur Anorganische und Allgemeine Chemie'
_journal_page_first 176
_journal_page_last 184
_journal_paper_doi 10.1002/zaac.19764190211
_journal_volume 419
_journal_year 1976
_chemical_compound_source Synthetic
_chemical_formula_sum 'As S'
_chemical_name_mineral Pararealgar
_space_group_IT_number 14
_symmetry_space_group_name_Hall '-P 2yn'
_symmetry_space_group_name_H-M 'P 1 21/n 1'
_cell_angle_alpha 90
_cell_angle_beta 92.8
_cell_angle_gamma 90
_cell_length_a 11.193
_cell_length_b 9.994
_cell_length_c 7.153
_cell_formula_units_Z 16
_cell_volume 799.200
_database_code_amcsd 0015782
_exptl_crystal_density_diffrn 3.557
_cod_database_code 9012335

loop_
_space_group_symop_operation_xyz
x,y,z
1/2+x,1/2-y,1/2+z
1/2-x,1/2+y,1/2-z
-x,-y,-z

loop_
_atom_site_aniso_label
_atom_site_aniso_U_11
_atom_site_aniso_U_22
_atom_site_aniso_U_33
_atom_site_aniso_U_12
_atom_site_aniso_U_13
_atom_site_aniso_U_23
As1 0.04648 0.07751 0.01672 0.01735 -0.01279 -0.00139
As2 0.04965 0.08612 0.01089 0.00456 -0.00583 -0.00519
As3 0.04268 0.09727 0.01115 0.00519 -0.00988 0.00266
As4 0.05231 0.06940 0.02900 -0.00671 -0.00696 -0.00152
S1 0.06586 0.08486 0.00380 -0.01013 -0.01013 0.00253
S2 0.04939 0.08233 0.01646 -0.01393 -0.01013 -0.00253
S3 0.03800 0.10766 0.01140 0.01013 -0.01393 0.01140
S4 0.04306 0.10892 0.03420 -0.01647 -0.00633 0.00253

loop_
_atom_site_label
_atom_site_fract_x
_atom_site_fract_y
_atom_site_fract_z
As1 0.50000 0.15000 0.19500
As2 0.32000 0.35100 0.50400
As3 0.26000 0.37700 0.04000
As4 0.41700 0.48900 0.25800
S1 0.41500 0.15700 0.47500
S2 0.15900 0.33500 0.30200
S3 0.34900 0.18200 -0.01600
S4 0.57200 0.36100 0.20300

loop_
_cod_related_entry_id
_cod_related_entry_database
_cod_related_entry_code
1 AMCSD 0015782
